data_7719114
loop_
_publ_author_name
'Wang, Yihao'
'Yan, Zhengguang'
'Li, Chen'
'Du, Yiping'
'Xiao, Jiawen'

_publ_section_title
;
 Efficient single-phase tunable dual-color emission copper(I)
 scintillators for X-ray imaging.
;
_journal_issue 30
_journal_name_full 'Dalton transactions (Cambridge, England : 2003)'
_journal_page_first 11732
_journal_page_last 11742
_journal_paper_doi 10.1039/d5dt01122a
_journal_volume 54
_journal_year 2025
_chemical_formula_moiety 'Cl5 Cu2, Cl, 4(C4 H10 N O), H2 O'
_chemical_formula_sum 'C16 H42 Cl6 Cu2 N4 O5'
_chemical_formula_weight 710.31
_space_group_crystal_system triclinic
_space_group_IT_number 2
_space_group_name_Hall '-P 1'
_space_group_name_H-M_alt 'P -1'
_atom_sites_solution_hydrogens mixed
_atom_sites_solution_primary dual
_audit_block_doi 10.5517/ccdc.csd.cc2lc549
_audit_creation_date 2025-05-30
_audit_creation_method
;FinalCif V138 by Daniel Kratzert, Freiburg 2025, 
https://dkratzert.de/finalcif.html
;
_audit_update_record
;
2025-07-01 deposited with the CCDC.	2025-07-02 downloaded from the CCDC.
;
_cell_angle_alpha 104.956(6)
_cell_angle_beta 104.126(6)
_cell_angle_gamma 104.264(6)
_cell_formula_units_Z 1
_cell_length_a 6.6459(4)
_cell_length_b 11.1395(8)
_cell_length_c 11.3357(7)
_cell_measurement_reflns_used 3795
_cell_measurement_temperature 293.70(16)
_cell_measurement_theta_max 25.1570
_cell_measurement_theta_min 3.6010
_cell_volume 742.16(10)
_computing_cell_refinement 'CrysAlisPro 1.171.42.90a (Rigaku OD, 2023)'
_computing_data_collection 'CrysAlisPro 1.171.42.90a (Rigaku OD, 2023)'
_computing_data_reduction 'CrysAlisPro 1.171.42.90a (Rigaku OD, 2023)'
_computing_molecular_graphics 'Olex2 1.5 (Dolomanov et al., 2009)'
_computing_publication_material 'Olex2 1.5 (Dolomanov et al., 2009)'
_computing_structure_refinement 'SHELXL 2018/3 (Sheldrick, 2015)'
_computing_structure_solution 'SHELXT 2014/5 (Sheldrick, 2014)'
_diffrn_ambient_environment air
_diffrn_ambient_temperature 293.70(16)
_diffrn_detector 'CCD plate'
_diffrn_detector_area_resol_mean 10.3376
_diffrn_detector_type AtlasS2
_diffrn_measured_fraction_theta_full 0.997
_diffrn_measured_fraction_theta_max 0.997
_diffrn_measurement_details
;
List of Runs (angles in degrees, time in seconds):

  # Type    Start    End  Width  t~exp~   \w     \q     \k     \f   Frames
#--------------------------------------------------------------------------
  1  \w    -15.00  30.00   1.00    6.00    --  -10.04 -99.00-120.00   45
  2  \w    -43.00  21.00   1.00    6.00    --  -10.04  77.00 150.00   64
  3  \w    -15.00  30.00   1.00    6.00    --  -10.04 -99.00  30.00   45
  4  \w    -38.00  63.00   1.00    6.00    --  -10.04  57.00 -90.00  101
  5  \w    -35.00  64.00   1.00    6.00    --  -10.04  38.00  30.00   99
  6  \w    -35.00  64.00   1.00    6.00    --  -10.04  38.00  90.00   99
  7  \w    -42.00  23.00   1.00    6.00    --  -10.04 -77.00  90.00   65
  8  \w    -15.00  10.00   1.00    6.00    --  -10.04 -99.00-180.00   25
  9  \w    -84.00  14.00   1.00    6.00    --  -10.04 -38.00 -60.00   98
;
_diffrn_measurement_device 'four-circle diffractometer'
_diffrn_measurement_device_type 'SuperNova, Dual, Cu at home/near, AtlasS2'
_diffrn_measurement_method '\w scans'
_diffrn_orient_matrix_type 'CrysAlisPro convention (1999,Acta A55,543-557)'
_diffrn_orient_matrix_UB_11 0.0734323000
_diffrn_orient_matrix_UB_12 0.0287752000
_diffrn_orient_matrix_UB_13 -0.0288736000
_diffrn_orient_matrix_UB_21 -0.0124589000
_diffrn_orient_matrix_UB_22 0.0618252000
_diffrn_orient_matrix_UB_23 0.0259478000
_diffrn_orient_matrix_UB_31 0.0897045000
_diffrn_orient_matrix_UB_32 0.0149977000
_diffrn_orient_matrix_UB_33 0.0565261000
_diffrn_radiation_monochromator mirror
_diffrn_radiation_probe x-ray
_diffrn_radiation_type 'Mo K\a'
_diffrn_radiation_wavelength 0.71073
_diffrn_reflns_av_R_equivalents 0.0686
_diffrn_reflns_av_unetI/netI 0.0583
_diffrn_reflns_Laue_measured_fraction_full 0.997
_diffrn_reflns_Laue_measured_fraction_max 0.997
_diffrn_reflns_limit_h_max 7
_diffrn_reflns_limit_h_min -7
_diffrn_reflns_limit_k_max 13
_diffrn_reflns_limit_k_min -13
_diffrn_reflns_limit_l_max 13
_diffrn_reflns_limit_l_min -13
_diffrn_reflns_number 11204
_diffrn_reflns_point_group_measured_fraction_full 0.997
_diffrn_reflns_point_group_measured_fraction_max 0.997
_diffrn_reflns_theta_full 25.000
_diffrn_reflns_theta_max 25.000
_diffrn_reflns_theta_min 3.349
_diffrn_source 'micro-focus sealed X-ray tube'
_diffrn_source_type 'SuperNova (Mo) X-ray Source'
_exptl_absorpt_coefficient_mu 2.005
_exptl_absorpt_correction_T_max 1.00000
_exptl_absorpt_correction_T_min 0.68993
_exptl_absorpt_correction_type multi-scan
_exptl_absorpt_process_details
;
CrysAlisPro 1.171.42.90a (Rigaku Oxford Diffraction, 2023)
Empirical absorption correction using spherical harmonics,
implemented in SCALE3 ABSPACK scaling algorithm.
;
_exptl_crystal_colour 'clear light colourless'
_exptl_crystal_colour_lustre clear
_exptl_crystal_colour_modifier light
_exptl_crystal_colour_primary colourless
_exptl_crystal_density_diffrn 1.589
_exptl_crystal_description block
_exptl_crystal_F_000 366
_exptl_crystal_size_max 0.13
_exptl_crystal_size_mid 0.12
_exptl_crystal_size_min 0.11
_refine_diff_density_max 0.795
_refine_diff_density_min -0.678
_refine_diff_density_rms 0.114
_refine_ls_extinction_coef 0.055(7)
_refine_ls_extinction_expression Fc^*^=kFc[1+0.001xFc^2^\l^3^/sin(2\q)]^-1/4^
_refine_ls_extinction_method 'SHELXL-2018/3 (Sheldrick 2018)'
_refine_ls_goodness_of_fit_ref 1.125
_refine_ls_hydrogen_treatment constr
_refine_ls_matrix_type full
_refine_ls_number_parameters 167
_refine_ls_number_reflns 2598
_refine_ls_number_restraints 0
_refine_ls_restrained_S_all 1.125
_refine_ls_R_factor_all 0.0952
_refine_ls_R_factor_gt 0.0789
_refine_ls_shift/su_max 0.000
_refine_ls_shift/su_mean 0.000
_refine_ls_structure_factor_coef Fsqd
_refine_ls_weighting_details 'w=1/[\s^2^(Fo^2^)+(0.0677P)^2^+5.5722P] where P=(Fo^2^+2Fc^2^)/3'
_refine_ls_weighting_scheme calc
_refine_ls_wR_factor_gt 0.2113
_refine_ls_wR_factor_ref 0.2205
_reflns_Friedel_coverage 0.000
_reflns_number_gt 2081
_reflns_number_total 2598
_reflns_threshold_expression 'I > 2\s(I)'
_cod_data_source_file d5dt01122a3.cif
_cod_data_source_block 3_auto
_cod_depositor_comments 'Adding full bibliography for 7719113--7719115.cif.'
_cod_original_cell_volume 742.16(9)
_cod_database_code 7719114
_olex2_refinement_description
;
1. Fixed Uiso
 At 1.2 times of:
  All C(H,H) groups, All N(H,H) groups
 At 1.5 times of:
  All O(H,H) groups
2. Others
 Fixed Sof: Cl4(0.125) Cl5(0.375) O3(0.5) H3C(0.5) H3D(0.5)
 Fixed X: O3(0.86609)
 Fixed Y: O3(0.475435)
 Fixed Z: O3(1.02597)
3.a Secondary CH2 refined with riding coordinates:
 N1(H1A,H1B), C1(H1C,H1D), C2(H2A,H2B), C3(H3A,H3B), C4(H4A,H4B), N2(H2C,H2D),
 C5(H5A,H5B), C6(H6A,H6B), C7(H7A,H7B), C8(H8A,H8B)
;
_olex2_submission_special_instructions 'No special instructions were received'
_oxdiff_exptl_absorpt_empirical_details
;
Empirical correction (ABSPACK) includes:
- Absorption correction using spherical harmonics
- Frame scaling
- Detector area scaling
;
_oxdiff_exptl_absorpt_empirical_full_max 2.970
_oxdiff_exptl_absorpt_empirical_full_min 0.366
_shelx_shelxl_version_number 2018/3
_shelx_space_group_comment
;
The symmetry employed for this shelxl refinement is uniquely defined
by the following loop, which should always be used as a source of
symmetry information in preference to the above space-group names.
They are only intended as comments.
;
_shelx_estimated_absorpt_t_min 0.781
_shelx_estimated_absorpt_t_max 0.810

loop_
_space_group_symop_operation_xyz
'x, y, z'
'-x, -y, -z'

loop_
_atom_site_label
_atom_site_type_symbol
_atom_site_fract_x
_atom_site_fract_y
_atom_site_fract_z
_atom_site_U_iso_or_equiv
_atom_site_adp_type
_atom_site_occupancy
_atom_site_site_symmetry_order
_atom_site_calc_flag
_atom_site_refinement_flags_posn
_atom_site_refinement_flags_adp
_atom_site_refinement_flags_occupancy
_atom_site_disorder_assembly
_atom_site_disorder_group
Cu1 Cu 0.1053(2) 0.41554(13) 0.47784(13) 0.0621(6) Uani 1 1 d . . . . .
Cl1 Cl 0.0730(4) 0.5038(2) 0.6805(2) 0.0508(6) Uani 1 1 d . . . . .
Cl2 Cl 0.0077(3) 0.1892(2) 0.3903(2) 0.0478(6) Uani 1 1 d . . . . .
Cl3 Cl 0.500000 0.500000 0.500000 0.0415(7) Uani 1 2 d S . P . .
Cl4 Cl 0.555(3) 0.4686(13) 0.841(2) 0.034(3) Uani 0.125 1 d . . P A -2
Cl5 Cl 0.6258(11) 0.4768(5) 0.9168(7) 0.0387(13) Uani 0.375 1 d . . P B -1
O1 O 0.7128(11) 0.9034(6) 1.0049(6) 0.0613(18) Uani 1 1 d . . . . .
N1 N 0.7307(13) 0.7069(7) 0.7949(7) 0.0504(19) Uani 1 1 d . . . . .
H1A H 0.663988 0.630897 0.802528 0.061 Uiso 1 1 calc R U . . .
H1B H 0.775368 0.688956 0.726383 0.061 Uiso 1 1 calc R U . . .
C1 C 0.5184(15) 0.8242(9) 0.8999(9) 0.050(2) Uani 1 1 d . . . . .
H1C H 0.417596 0.873536 0.889816 0.060 Uiso 1 1 calc R U . . .
H1D H 0.447431 0.747045 0.917926 0.060 Uiso 1 1 calc R U . . .
C2 C 0.5702(15) 0.7812(9) 0.7748(8) 0.050(2) Uani 1 1 d . . . . .
H2A H 0.436582 0.724975 0.704213 0.060 Uiso 1 1 calc R U . . .
H2B H 0.634149 0.857503 0.753413 0.060 Uiso 1 1 calc R U . . .
C3 C 0.9249(15) 0.7857(10) 0.9133(10) 0.058(2) Uani 1 1 d . . . . .
H3A H 1.015792 0.732073 0.930672 0.069 Uiso 1 1 calc R U . . .
H3B H 1.012337 0.860713 0.898788 0.069 Uiso 1 1 calc R U . . .
C4 C 0.8570(17) 0.8315(11) 1.0240(10) 0.067(3) Uani 1 1 d . . . . .
H4A H 0.785788 0.756057 1.044406 0.080 Uiso 1 1 calc R U . . .
H4B H 0.986642 0.886424 1.097844 0.080 Uiso 1 1 calc R U . . .
O2 O 0.6516(11) 0.0798(6) 0.7017(6) 0.0556(16) Uani 1 1 d . . . . .
N2 N 0.4332(12) 0.2484(7) 0.6248(8) 0.0522(19) Uani 1 1 d . . . . .
H2C H 0.328945 0.257709 0.565088 0.063 Uiso 1 1 calc R U . . .
H2D H 0.497698 0.325015 0.689307 0.063 Uiso 1 1 calc R U . . .
C5 C 0.5075(17) 0.1198(10) 0.7627(10) 0.060(3) Uani 1 1 d . . . . .
H5A H 0.590097 0.198798 0.837222 0.072 Uiso 1 1 calc R U . . .
H5B H 0.440407 0.051524 0.793203 0.072 Uiso 1 1 calc R U . . .
C6 C 0.3320(16) 0.1466(11) 0.6739(11) 0.060(3) Uani 1 1 d . . . . .
H6A H 0.242079 0.066483 0.602141 0.072 Uiso 1 1 calc R U . . .
H6B H 0.238155 0.176674 0.719648 0.072 Uiso 1 1 calc R U . . .
C7 C 0.5970(15) 0.2139(9) 0.5682(8) 0.051(2) Uani 1 1 d . . . . .
H7A H 0.674695 0.287495 0.547750 0.061 Uiso 1 1 calc R U . . .
H7B H 0.523650 0.139201 0.488706 0.061 Uiso 1 1 calc R U . . .
C8 C 0.7568(15) 0.1805(10) 0.6615(10) 0.057(2) Uani 1 1 d . . . . .
H8A H 0.858201 0.152642 0.621045 0.068 Uiso 1 1 calc R U . . .
H8B H 0.841377 0.258620 0.736553 0.068 Uiso 1 1 calc R U . . .
O3 O 0.866090 0.475435 1.025970 0.102(6) Uani 0.5 1 d . . P C -2
H3C H 0.737880 0.477420 1.022820 0.152 Uiso 0.5 1 d R U P C -2
H3D H 0.927270 0.482030 1.103600 0.152 Uiso 0.5 1 d R U P C -2

loop_
_atom_site_aniso_label
_atom_site_aniso_U_11
_atom_site_aniso_U_22
_atom_site_aniso_U_33
_atom_site_aniso_U_23
_atom_site_aniso_U_13
_atom_site_aniso_U_12
Cu1 0.0660(9) 0.0593(9) 0.0673(9) 0.0200(6) 0.0255(6) 0.0292(6)
Cl1 0.0498(13) 0.0581(14) 0.0389(12) 0.0179(10) 0.0099(9) 0.0111(10)
Cl2 0.0439(12) 0.0394(11) 0.0535(13) 0.0145(9) 0.0151(9) 0.0048(9)
Cl3 0.0318(14) 0.0376(14) 0.0484(17) 0.0100(12) 0.0124(12) 0.0061(11)
Cl4 0.043(9) 0.015(6) 0.040(10) -0.003(7) 0.027(8) 0.003(6)
Cl5 0.057(4) 0.031(3) 0.030(3) 0.009(2) 0.020(3) 0.012(2)
O1 0.064(4) 0.051(4) 0.046(4) -0.006(3) 0.018(3) 0.004(3)
N1 0.069(5) 0.041(4) 0.043(4) 0.012(3) 0.027(4) 0.014(4)
C1 0.051(5) 0.048(5) 0.050(5) 0.013(4) 0.021(4) 0.015(4)
C2 0.050(5) 0.048(5) 0.040(5) 0.016(4) 0.001(4) 0.007(4)
C3 0.048(5) 0.069(6) 0.061(6) 0.026(5) 0.021(5) 0.020(5)
C4 0.055(6) 0.079(7) 0.049(6) 0.019(5) 0.002(5) 0.011(5)
O2 0.067(4) 0.051(4) 0.064(4) 0.031(3) 0.025(3) 0.030(3)
N2 0.052(4) 0.048(4) 0.055(5) 0.022(4) 0.008(4) 0.018(4)
C5 0.075(7) 0.057(6) 0.069(7) 0.041(5) 0.033(5) 0.027(5)
C6 0.049(5) 0.066(6) 0.076(7) 0.031(5) 0.030(5) 0.017(5)
C7 0.056(5) 0.053(5) 0.039(5) 0.018(4) 0.013(4) 0.008(4)
C8 0.044(5) 0.067(6) 0.062(6) 0.023(5) 0.020(4) 0.021(5)
O3 0.097(12) 0.170(19) 0.039(8) 0.043(10) 0.013(8) 0.046(12)

loop_
_atom_type_symbol
_atom_type_description
_atom_type_scat_dispersion_real
_atom_type_scat_dispersion_imag
_atom_type_scat_source
C C 0.0033 0.0016 'International Tables Vol C Tables 4.2.6.8 and 6.1.1.4'
H H 0.0000 0.0000 'International Tables Vol C Tables 4.2.6.8 and 6.1.1.4'
Cl Cl 0.1484 0.1585 'International Tables Vol C Tables 4.2.6.8 and 6.1.1.4'
Cu Cu 0.3201 1.2651 'International Tables Vol C Tables 4.2.6.8 and 6.1.1.4'
N N 0.0061 0.0033 'International Tables Vol C Tables 4.2.6.8 and 6.1.1.4'
O O 0.0106 0.0060 'International Tables Vol C Tables 4.2.6.8 and 6.1.1.4'

loop_
_geom_angle_atom_site_label_1
_geom_angle_atom_site_label_2
_geom_angle_atom_site_label_3
_geom_angle
_geom_angle_site_symmetry_1
_geom_angle_site_symmetry_3
_geom_angle_publ_flag
Cl1 Cu1 Cu1 55.23(7) 2_566 2_566 ?
Cl1 Cu1 Cu1 57.40(7) . 2_566 ?
Cl1 Cu1 Cl1 112.62(7) . 2_566 ?
Cl1 Cu1 Cl3 107.29(7) . . ?
Cl1 Cu1 Cl3 103.80(7) 2_566 . ?
Cl2 Cu1 Cu1 135.73(10) . 2_566 ?
Cl2 Cu1 Cl1 117.95(10) . . ?
Cl2 Cu1 Cl1 109.13(9) . 2_566 ?
Cl2 Cu1 Cl3 104.77(7) . . ?
Cl3 Cu1 Cu1 118.83(8) . 2_566 ?
Cu1 Cl1 Cu1 67.38(7) . 2_566 ?
Cu1 Cl3 Cu1 180.0 2_666 . ?
C4 O1 C1 110.2(7) . . ?
H1A N1 H1B 108.1 . . ?
C2 N1 H1A 109.5 . . ?
C2 N1 H1B 109.5 . . ?
C3 N1 H1A 109.5 . . ?
C3 N1 H1B 109.5 . . ?
C3 N1 C2 110.8(7) . . ?
O1 C1 H1C 109.5 . . ?
O1 C1 H1D 109.5 . . ?
O1 C1 C2 110.9(7) . . ?
H1C C1 H1D 108.0 . . ?
C2 C1 H1C 109.5 . . ?
C2 C1 H1D 109.5 . . ?
N1 C2 C1 108.0(7) . . ?
N1 C2 H2A 110.1 . . ?
N1 C2 H2B 110.1 . . ?
C1 C2 H2A 110.1 . . ?
C1 C2 H2B 110.1 . . ?
H2A C2 H2B 108.4 . . ?
N1 C3 H3A 109.4 . . ?
N1 C3 H3B 109.4 . . ?
H3A C3 H3B 108.0 . . ?
C4 C3 N1 111.1(8) . . ?
C4 C3 H3A 109.4 . . ?
C4 C3 H3B 109.4 . . ?
O1 C4 C3 113.6(8) . . ?
O1 C4 H4A 108.8 . . ?
O1 C4 H4B 108.8 . . ?
C3 C4 H4A 108.8 . . ?
C3 C4 H4B 108.8 . . ?
H4A C4 H4B 107.7 . . ?
C5 O2 C8 109.8(7) . . ?
H2C N2 H2D 108.0 . . ?
C6 N2 H2C 109.3 . . ?
C6 N2 H2D 109.3 . . ?
C7 N2 H2C 109.3 . . ?
C7 N2 H2D 109.3 . . ?
C7 N2 C6 111.6(7) . . ?
O2 C5 H5A 109.2 . . ?
O2 C5 H5B 109.2 . . ?
O2 C5 C6 111.8(8) . . ?
H5A C5 H5B 107.9 . . ?
C6 C5 H5A 109.2 . . ?
C6 C5 H5B 109.2 . . ?
N2 C6 C5 109.5(8) . . ?
N2 C6 H6A 109.8 . . ?
N2 C6 H6B 109.8 . . ?
C5 C6 H6A 109.8 . . ?
C5 C6 H6B 109.8 . . ?
H6A C6 H6B 108.2 . . ?
N2 C7 H7A 109.7 . . ?
N2 C7 H7B 109.7 . . ?
N2 C7 C8 110.0(7) . . ?
H7A C7 H7B 108.2 . . ?
C8 C7 H7A 109.7 . . ?
C8 C7 H7B 109.7 . . ?
O2 C8 C7 112.3(7) . . ?
O2 C8 H8A 109.1 . . ?
O2 C8 H8B 109.2 . . ?
C7 C8 H8A 109.1 . . ?
C7 C8 H8B 109.2 . . ?
H8A C8 H8B 107.9 . . ?
H3C O3 H3D 104.5 . . ?

loop_
_geom_bond_atom_site_label_1
_geom_bond_atom_site_label_2
_geom_bond_distance
_geom_bond_site_symmetry_2
_geom_bond_publ_flag
Cu1 Cu1 2.628(2) 2_566 ?
Cu1 Cl1 2.399(3) 2_566 ?
Cu1 Cl1 2.339(3) . ?
Cu1 Cl2 2.314(2) . ?
Cu1 Cl3 2.4835(13) . ?
O1 C1 1.417(11) . ?
O1 C4 1.405(13) . ?
N1 H1A 0.8900 . ?
N1 H1B 0.8900 . ?
N1 C2 1.513(12) . ?
N1 C3 1.492(12) . ?
C1 H1C 0.9700 . ?
C1 H1D 0.9700 . ?
C1 C2 1.526(13) . ?
C2 H2A 0.9700 . ?
C2 H2B 0.9700 . ?
C3 H3A 0.9700 . ?
C3 H3B 0.9700 . ?
C3 C4 1.449(14) . ?
C4 H4A 0.9700 . ?
C4 H4B 0.9700 . ?
O2 C5 1.403(12) . ?
O2 C8 1.410(11) . ?
N2 H2C 0.8900 . ?
N2 H2D 0.8900 . ?
N2 C6 1.476(12) . ?
N2 C7 1.470(12) . ?
C5 H5A 0.9700 . ?
C5 H5B 0.9700 . ?
C5 C6 1.489(14) . ?
C6 H6A 0.9700 . ?
C6 H6B 0.9700 . ?
C7 H7A 0.9700 . ?
C7 H7B 0.9700 . ?
C7 C8 1.494(13) . ?
C8 H8A 0.9700 . ?
C8 H8B 0.9700 . ?
O3 H3C 0.8501 . ?
O3 H3D 0.8499 . ?

loop_
_geom_hbond_atom_site_label_D
_geom_hbond_atom_site_label_H
_geom_hbond_atom_site_label_A
_geom_hbond_distance_DH
_geom_hbond_distance_HA
_geom_hbond_distance_DA
_geom_hbond_angle_DHA
_geom_hbond_site_symmetry_A
_geom_hbond_publ_flag
N1 H1A Cl4 0.89 1.98 2.859(17) 171.6 . yes
N1 H1A Cl5 0.89 2.40 3.222(9) 152.8 . yes
N1 H1B Cl2 0.89 2.56 3.289(8) 139.3 2_666 yes
N1 H1B Cl3 0.89 2.72 3.258(7) 120.2 . yes
N2 H2C Cl2 0.89 2.33 3.163(8) 156.3 . yes
N2 H2D Cl4 0.89 1.90 2.763(18) 161.8 . yes
N2 H2D Cl5 0.89 2.49 3.324(10) 156.2 . yes

loop_
_geom_torsion_atom_site_label_1
_geom_torsion_atom_site_label_2
_geom_torsion_atom_site_label_3
_geom_torsion_atom_site_label_4
_geom_torsion
_geom_torsion_site_symmetry_1
_geom_torsion_site_symmetry_2
_geom_torsion_site_symmetry_3
_geom_torsion_site_symmetry_4
_geom_torsion_publ_flag
O1 C1 C2 N1 58.1(9) . . . . ?
N1 C3 C4 O1 -55.3(12) . . . . ?
C1 O1 C4 C3 60.3(11) . . . . ?
C2 N1 C3 C4 51.6(11) . . . . ?
C3 N1 C2 C1 -52.6(9) . . . . ?
C4 O1 C1 C2 -61.5(10) . . . . ?
O2 C5 C6 N2 -57.6(11) . . . . ?
N2 C7 C8 O2 55.3(11) . . . . ?
C5 O2 C8 C7 -60.0(11) . . . . ?
C6 N2 C7 C8 -51.5(10) . . . . ?
C7 N2 C6 C5 52.6(11) . . . . ?
C8 O2 C5 C6 61.2(11) . . . . ?
